data_1557268
loop_
_publ_author_name
'Martin, Flavia'
'Pop, Mihaela'
'Kacso, Irina'
'Grosu, Ioana Georgeta'
'Miclaus, Maria'
'Vodnar, Dan'
'Lung, Ildiko'
'Filip, Gabriela Adriana'
'Olteanu, Elena Diana'
'Moldovan, Remus'
'Nagy, Andras'
'Filip, Xenia'
'Baldea, Ioana'

_publ_section_title
;
 Ketoconazole - p-aminobenzoic acid cocrystal: revival of an old drug by
 crystal engineering.
;
_journal_name_full 'Molecular pharmaceutics'
_journal_paper_doi 10.1021/acs.molpharmaceut.9b01178
_journal_year 2020
_chemical_formula_moiety 'C26 H23 Cl2 N4 O4, C7 H7 N O2'
_chemical_formula_sum 'C33 H30 Cl2 N5 O6'
_chemical_formula_weight 663.52
_space_group_crystal_system triclinic
_space_group_IT_number 2
_space_group_name_Hall '-P 1'
_space_group_name_H-M_alt 'P -1'
_atom_sites_solution_hydrogens mixed
_atom_sites_solution_primary iterative
_audit_creation_date 2016-05-02
_audit_creation_method
;
Olex2 1.2
(compiled 2016.02.16 svn.r3265 for OlexSys, GUI svn.r5155)
;
_cell_angle_alpha 64.386(5)
_cell_angle_beta 71.962(4)
_cell_angle_gamma 85.754(4)
_cell_formula_units_Z 2
_cell_length_a 9.6678(5)
_cell_length_b 12.9865(6)
_cell_length_c 14.6942(7)
_cell_measurement_reflns_used 8820
_cell_measurement_temperature 110.5(6)
_cell_measurement_theta_max 71.5050
_cell_measurement_theta_min 3.4980
_cell_volume 1577.95(16)
_computing_cell_refinement
;
CrysAlisPro, Agilent Technologies,
Version 1.171.36.24 (release 03-12-2012 CrysAlis171 .NET)
(compiled Dec  3 2012,18:21:49)
;
_computing_data_collection
;
CrysAlisPro, Agilent Technologies,
Version 1.171.36.24 (release 03-12-2012 CrysAlis171 .NET)
(compiled Dec  3 2012,18:21:49)
;
_computing_data_reduction
;
CrysAlisPro, Agilent Technologies,
Version 1.171.36.24 (release 03-12-2012 CrysAlis171 .NET)
(compiled Dec  3 2012,18:21:49)
;
_computing_molecular_graphics 'Olex2 (Dolomanov et al., 2009)'
_computing_publication_material 'Olex2 (Dolomanov et al., 2009)'
_computing_structure_refinement 'ShelXL (Sheldrick, 2015)'
_computing_structure_solution
;
Superflip (Palatinus & Chapuis, 2007;Palatinus & van der Lee, 2008;
Palatinus et al., 2012)
;
_diffrn_ambient_temperature 110.5(6)
_diffrn_detector_area_resol_mean 16.4335
_diffrn_measured_fraction_theta_full 0.998
_diffrn_measured_fraction_theta_max 0.982
_diffrn_measurement_details
;
#__ type_ start__ end____ width___ exp.time_
  1 omega   35.00   61.00   1.0000    1.0000
omega____ theta____ kappa____ phi______ frames
    -        0.0000   57.0000 -180.0000 26

#__ type_ start__ end____ width___ exp.time_
  2 omega  -32.00    2.00   1.0000    1.0000
omega____ theta____ kappa____ phi______ frames
    -        0.0000   77.0000   90.0000 34

#__ type_ start__ end____ width___ exp.time_
  3 omega    6.00   70.00   1.0000    1.0000
omega____ theta____ kappa____ phi______ frames
    -        0.0000   77.0000   90.0000 64

#__ type_ start__ end____ width___ exp.time_
  4 omega  -82.00  -46.00   1.0000    1.0000
omega____ theta____ kappa____ phi______ frames
    -        0.0000  178.0000 -180.0000 36

#__ type_ start__ end____ width___ exp.time_
  5 omega -127.00  -99.00   1.0000    1.0000
omega____ theta____ kappa____ phi______ frames
    -      -56.3168 -126.0000    0.0000 28

#__ type_ start__ end____ width___ exp.time_
  6 omega -128.00  -73.00   1.0000    1.0000
omega____ theta____ kappa____ phi______ frames
    -      -56.3168 -126.0000 -120.0000 55

#__ type_ start__ end____ width___ exp.time_
  7 omega   24.00  112.00   1.0000    1.0000
omega____ theta____ kappa____ phi______ frames
    -       56.3168 -126.0000  120.0000 88

#__ type_ start__ end____ width___ exp.time_
  8 omega    7.00   99.00   1.0000    1.0000
omega____ theta____ kappa____ phi______ frames
    -       56.3168  -95.0000  -60.0000 92

#__ type_ start__ end____ width___ exp.time_
  9 omega  -13.00   73.00   1.0000    1.0000
omega____ theta____ kappa____ phi______ frames
    -       56.3168  -61.0000 -180.0000 86

#__ type_ start__ end____ width___ exp.time_
 10 omega  -17.00  128.00   1.0000    1.0000
omega____ theta____ kappa____ phi______ frames
    -       56.3168    0.0000    0.0000 145

#__ type_ start__ end____ width___ exp.time_
 11 omega  -34.00   -8.00   1.0000    1.0000
omega____ theta____ kappa____ phi______ frames
    -      -64.5000   50.0000    0.0000 26

#__ type_ start__ end____ width___ exp.time_
 12 omega  -73.00  -38.00   1.0000    1.0000
omega____ theta____ kappa____ phi______ frames
    -      -64.5000   65.0000 -149.0000 35

#__ type_ start__ end____ width___ exp.time_
 13 omega  -34.00    5.00   1.0000    1.0000
omega____ theta____ kappa____ phi______ frames
    -      -64.5000   25.0000   90.0000 39

#__ type_ start__ end____ width___ exp.time_
 14 omega   47.00   99.00   1.0000    1.0000
omega____ theta____ kappa____ phi______ frames
    -      112.6336 -112.0000   30.0000 52

#__ type_ start__ end____ width___ exp.time_
 15 omega   39.00  114.00   1.0000    1.0000
omega____ theta____ kappa____ phi______ frames
    -      112.6336 -112.0000   60.0000 75

#__ type_ start__ end____ width___ exp.time_
 16 omega  108.00  134.00   1.0000    1.0000
omega____ theta____ kappa____ phi______ frames
    -      112.6336  112.0000  150.0000 26

#__ type_ start__ end____ width___ exp.time_
 17 omega   42.00   92.00   1.0000    1.0000
omega____ theta____ kappa____ phi______ frames
    -      112.6336  -38.0000 -120.0000 50

#__ type_ start__ end____ width___ exp.time_
 18 omega   40.00   93.00   1.0000    1.0000
omega____ theta____ kappa____ phi______ frames
    -      112.6336  -38.0000    0.0000 53

#__ type_ start__ end____ width___ exp.time_
 19 omega   42.00   80.00   1.0000    1.0000
omega____ theta____ kappa____ phi______ frames
    -      112.6336  -38.0000  150.0000 38

#__ type_ start__ end____ width___ exp.time_
 20 omega   40.00  120.00   1.0000    1.0000
omega____ theta____ kappa____ phi______ frames
    -      112.6336  -77.0000 -120.0000 80

#__ type_ start__ end____ width___ exp.time_
 21 omega   55.00   93.00   1.0000    1.0000
omega____ theta____ kappa____ phi______ frames
    -      112.6336  -25.0000  -90.0000 38

#__ type_ start__ end____ width___ exp.time_
 22 omega   48.00   92.00   1.0000    1.0000
omega____ theta____ kappa____ phi______ frames
    -      112.6336 -112.0000 -120.0000 44

#__ type_ start__ end____ width___ exp.time_
 23 omega   88.00  173.00   1.0000    1.0000
omega____ theta____ kappa____ phi______ frames
    -      112.6336   50.0000 -180.0000 85

#__ type_ start__ end____ width___ exp.time_
 24 omega   58.00   91.00   1.0000    1.0000
omega____ theta____ kappa____ phi______ frames
    -      112.6336  -25.0000 -180.0000 33

#__ type_ start__ end____ width___ exp.time_
 25 omega   79.00  105.00   1.0000    1.0000
omega____ theta____ kappa____ phi______ frames
    -      112.6336 -112.0000 -180.0000 26

#__ type_ start__ end____ width___ exp.time_
 26 omega   39.00   92.00   1.0000    1.0000
omega____ theta____ kappa____ phi______ frames
    -      112.6336  -38.0000   60.0000 53

#__ type_ start__ end____ width___ exp.time_
 27 omega   44.00   89.00   1.0000    1.0000
omega____ theta____ kappa____ phi______ frames
    -      112.6336  -25.0000  150.0000 45

#__ type_ start__ end____ width___ exp.time_
 28 omega   85.00  113.00   1.0000    1.0000
omega____ theta____ kappa____ phi______ frames
    -      112.6336 -112.0000  -90.0000 28

#__ type_ start__ end____ width___ exp.time_
 29 omega   49.00  178.00   1.0000    1.0000
omega____ theta____ kappa____ phi______ frames
    -      112.6336  -12.0000  -30.0000 129

#__ type_ start__ end____ width___ exp.time_
 30 omega   42.00  144.00   1.0000    1.0000
omega____ theta____ kappa____ phi______ frames
    -      112.6336  -77.0000   60.0000 102

#__ type_ start__ end____ width___ exp.time_
 31 omega  -82.00  -34.00   1.0000    1.0000
omega____ theta____ kappa____ phi______ frames
    -        0.0000  178.0000 -120.0000 48

#__ type_ start__ end____ width___ exp.time_
 32 omega  -72.00   33.00   1.0000    1.0000
omega____ theta____ kappa____ phi______ frames
    -        0.0000  -77.0000  120.0000 105

#__ type_ start__ end____ width___ exp.time_
 33 omega -129.00  -23.00   1.0000    1.0000
omega____ theta____ kappa____ phi______ frames
    -      -56.3168  -77.0000 -150.0000 106

#__ type_ start__ end____ width___ exp.time_
 34 omega -126.00  -31.00   1.0000    1.0000
omega____ theta____ kappa____ phi______ frames
    -      -56.3168  -61.0000  120.0000 95

#__ type_ start__ end____ width___ exp.time_
 35 omega -129.00  -23.00   1.0000    1.0000
omega____ theta____ kappa____ phi______ frames
    -      -56.3168  -77.0000  -60.0000 106

#__ type_ start__ end____ width___ exp.time_
 36 omega   23.00  129.00   1.0000    1.0000
omega____ theta____ kappa____ phi______ frames
    -       56.3168   77.0000   90.0000 106

#__ type_ start__ end____ width___ exp.time_
 37 omega   29.00  127.00   1.0000    1.0000
omega____ theta____ kappa____ phi______ frames
    -       56.3168   65.0000   30.0000 98

#__ type_ start__ end____ width___ exp.time_
 38 omega   -3.00   99.00   1.0000    1.0000
omega____ theta____ kappa____ phi______ frames
    -       56.3168  -95.0000  -90.0000 102

#__ type_ start__ end____ width___ exp.time_
 39 omega   40.00  138.00   1.0000    1.0000
omega____ theta____ kappa____ phi______ frames
    -      112.6336  -77.0000   60.0000 98

#__ type_ start__ end____ width___ exp.time_
 40 omega   81.00  178.00   1.0000    1.0000
omega____ theta____ kappa____ phi______ frames
    -      112.6336   38.0000  -30.0000 97

#__ type_ start__ end____ width___ exp.time_
 41 omega   68.00  178.00   1.0000    1.0000
omega____ theta____ kappa____ phi______ frames
    -      112.6336   25.0000  -90.0000 110

#__ type_ start__ end____ width___ exp.time_
 42 omega   81.00  178.00   1.0000    1.0000
omega____ theta____ kappa____ phi______ frames
    -      112.6336   38.0000  150.0000 97

#__ type_ start__ end____ width___ exp.time_
 43 omega   40.00  178.00   1.0000    1.0000
omega____ theta____ kappa____ phi______ frames
    -      112.6336   12.0000   90.0000 138
;
_diffrn_measurement_device_type 'SuperNova, Dual, Cu at zero, Eos'
_diffrn_measurement_method '\w scans'
_diffrn_orient_matrix_UB_11 -0.0677924000
_diffrn_orient_matrix_UB_12 -0.1230894000
_diffrn_orient_matrix_UB_13 0.0731407000
_diffrn_orient_matrix_UB_21 0.1175159000
_diffrn_orient_matrix_UB_22 -0.0229408000
_diffrn_orient_matrix_UB_23 0.0559925000
_diffrn_orient_matrix_UB_31 -0.0990788000
_diffrn_orient_matrix_UB_32 0.0414081000
_diffrn_orient_matrix_UB_33 0.0803605000
_diffrn_radiation_monochromator mirror
_diffrn_radiation_type CuK\a
_diffrn_radiation_wavelength 1.54184
_diffrn_reflns_av_R_equivalents 0.0228
_diffrn_reflns_av_unetI/netI 0.0229
_diffrn_reflns_Laue_measured_fraction_full 0.998
_diffrn_reflns_Laue_measured_fraction_max 0.982
_diffrn_reflns_limit_h_max 11
_diffrn_reflns_limit_h_min -11
_diffrn_reflns_limit_k_max 15
_diffrn_reflns_limit_k_min -15
_diffrn_reflns_limit_l_max 18
_diffrn_reflns_limit_l_min -16
_diffrn_reflns_number 17629
_diffrn_reflns_point_group_measured_fraction_full 0.998
_diffrn_reflns_point_group_measured_fraction_max 0.982
_diffrn_reflns_theta_full 67.684
_diffrn_reflns_theta_max 71.734
_diffrn_reflns_theta_min 3.507
_diffrn_source 'SuperNova (Cu) X-ray Source'
_exptl_absorpt_coefficient_mu 2.301
_exptl_absorpt_correction_T_max 1.00000
_exptl_absorpt_correction_T_min 0.86520
_exptl_absorpt_correction_type multi-scan
_exptl_absorpt_process_details
;
CrysAlisPro, Agilent Technologies,
Version 1.171.36.24 (release 03-12-2012 CrysAlis171 .NET)
(compiled Dec  3 2012,18:21:49)
Empirical absorption correction using spherical harmonics,
 implemented in SCALE3 ABSPACK scaling algorithm.
;
_exptl_crystal_colour
;
;
_exptl_crystal_density_diffrn 1.396
_exptl_crystal_description
;
;
_exptl_crystal_F_000 690
_refine_diff_density_max 0.762
_refine_diff_density_min -0.836
_refine_diff_density_rms 0.060
_refine_ls_extinction_method none
_refine_ls_goodness_of_fit_ref 1.065
_refine_ls_hydrogen_treatment constr
_refine_ls_matrix_type full
_refine_ls_number_parameters 430
_refine_ls_number_reflns 6054
_refine_ls_number_restraints 0
_refine_ls_restrained_S_all 1.065
_refine_ls_R_factor_all 0.0626
_refine_ls_R_factor_gt 0.0576
_refine_ls_shift/su_max 0.001
_refine_ls_shift/su_mean 0.000
_refine_ls_structure_factor_coef Fsqd
_refine_ls_weighting_details 'w=1/[\s^2^(Fo^2^)+(0.0554P)^2^+2.1970P] where P=(Fo^2^+2Fc^2^)/3'
_refine_ls_weighting_scheme calc
_refine_ls_wR_factor_gt 0.1411
_refine_ls_wR_factor_ref 0.1448
_reflns_Friedel_coverage 0.000
_reflns_number_gt 5509
_reflns_number_total 6054
_reflns_threshold_expression 'I > 2\s(I)'
_cod_data_source_file mp9b01178_si_002.cif
_cod_data_source_block keto-paba-lt
_cod_original_cell_volume 1577.95(15)
_cod_database_code 1557268
_chemical_oxdiff_formula 'c26 h28 cl2 n4 o4'
_shelx_space_group_comment
;
The symmetry employed for this shelxl refinement is uniquely defined
by the following loop, which should always be used as a source of
symmetry information in preference to the above space-group names.
They are only intended as comments.
;
_reflns_odcompleteness_completeness 99.86
_reflns_odcompleteness_iscentric 1
_reflns_odcompleteness_theta 66.97
_olex2_refinement_description
;
1. Fixed Uiso
 At 1.2 times of:
  All C(H) groups, All C(H,H) groups, All N(H,H) groups
 At 1.5 times of:
  All C(H,H,H) groups, All O(H) groups
2. Uiso/Uaniso restraints and constraints
Uanis(C13) = Uanis(C13A)
Uanis(C14) = Uanis(C14A)
Uanis(C12) = Uanis(C12A)
3. Others
 Sof(C13A)=1-FVAR(1)
 Sof(C13)=FVAR(1)
 Sof(C14A)=1-FVAR(2)
 Sof(C14)=FVAR(2)
 Sof(C12A)=1-FVAR(3)
 Sof(C12)=FVAR(3)
4.a Rotating group:
 N1B(H1BA,H1BB)
4.b Secondary CH2 refined with riding coordinates:
 C4(H4A,H4B), C23(H23A,H23B), C24(H24A,H24B), C21(H21A,H21B), C22(H22A,H22B)
4.c Aromatic/amide H refined with riding coordinates:
 C2(H2), C3(H3), C16(H16), C1(H1), C3B(H3B), C2B(H2BA), C17(H17), C20(H20),
 C19(H19), C6B(H6B), C7(H7), C5B(H5B), C10(H10), C8(H8)
4.d Idealised Me refined as rotating group:
 C26(H26A,H26B,H26C)
4.e Idealised tetrahedral OH refined as rotating group:
 O2B(H2B)
;

loop_
_space_group_symop_operation_xyz
'x, y, z'
'-x, -y, -z'

loop_
_atom_site_label
_atom_site_type_symbol
_atom_site_fract_x
_atom_site_fract_y
_atom_site_fract_z
_atom_site_U_iso_or_equiv
_atom_site_adp_type
_atom_site_occupancy
_atom_site_site_symmetry_order
_atom_site_calc_flag
_atom_site_refinement_flags_posn
_atom_site_refinement_flags_occupancy
_atom_site_disorder_assembly
_atom_site_disorder_group
Cl1 Cl 0.15452(9) 0.97561(6) 0.82100(6) 0.0475(2) Uani 1 1 d . . . .
Cl2 Cl 0.23039(10) 1.09787(8) 1.10488(7) 0.0618(3) Uani 1 1 d . . . .
O3 O 0.70517(17) 0.60939(15) 0.79226(14) 0.0285(4) Uani 1 1 d . . . .
O4 O 1.2545(2) 0.09889(18) 0.43463(16) 0.0408(5) Uani 1 1 d . . . .
O1 O 0.3810(2) 0.66017(19) 0.9777(2) 0.0518(6) Uani 1 1 d . . . .
O2 O 0.3744(2) 0.79586(18) 0.81970(16) 0.0431(5) Uani 1 1 d . . . .
O2B O 0.6721(2) 0.57147(16) 0.34071(16) 0.0364(4) Uani 1 1 d . . . .
H2B H 0.7071 0.5477 0.2956 0.055 Uiso 1 1 calc GR . . .
O1B O 0.6667(3) 0.73216(18) 0.19895(16) 0.0489(5) Uani 1 1 d . . . .
N2 N 0.1721(2) 0.59730(18) 0.91445(17) 0.0276(4) Uani 1 1 d . . . .
N1 N 0.2209(2) 0.50854(19) 0.81062(18) 0.0315(5) Uani 1 1 d . . . .
N4 N 1.0499(2) 0.1689(2) 0.50436(17) 0.0312(5) Uani 1 1 d . . . .
N3 N 0.9104(2) 0.28871(19) 0.62842(16) 0.0283(4) Uani 1 1 d . . . .
N1B N 0.3634(2) 0.8811(2) 0.57370(18) 0.0335(5) Uani 1 1 d . . . .
H1BA H 0.3416 0.9488 0.5371 0.040 Uiso 1 1 d GR . . .
H1BB H 0.2847 0.8396 0.6174 0.040 Uiso 1 1 d GR . . .
C11 C 0.2152(3) 0.9391(2) 0.92990(19) 0.0276(5) Uani 1 1 d . . . .
C15 C 0.7501(3) 0.5298(2) 0.75169(19) 0.0263(5) Uani 1 1 d . . . .
C2 C 0.2178(3) 0.4317(2) 0.9113(2) 0.0320(5) Uani 1 1 d . . . .
H2 H 0.2334 0.3544 0.9320 0.038 Uiso 1 1 calc R . . .
C5 C 0.2955(3) 0.7462(2) 0.9297(2) 0.0303(5) Uani 1 1 d . . . .
C3 C 0.1887(3) 0.4848(2) 0.9764(2) 0.0317(5) Uani 1 1 d . . . .
H3 H 0.1814 0.4520 1.0480 0.038 Uiso 1 1 calc R . . .
C25 C 1.1330(3) 0.1340(2) 0.4324(2) 0.0290(5) Uani 1 1 d . . . .
C4 C 0.1504(3) 0.6894(2) 0.9482(2) 0.0283(5) Uani 1 1 d . . . .
H4A H 0.0953 0.6587 1.0230 0.034 Uiso 1 1 calc R . . .
H4B H 0.0940 0.7464 0.9090 0.034 Uiso 1 1 calc R . . .
C6 C 0.2737(3) 0.8353(2) 0.97427(19) 0.0269(5) Uani 1 1 d . . . .
C16 C 0.8920(3) 0.5007(2) 0.7401(2) 0.0299(5) Uani 1 1 d . . . .
H16 H 0.9518 0.5332 0.7609 0.036 Uiso 1 1 calc R . . .
C18 C 0.8606(3) 0.3719(2) 0.66673(19) 0.0272(5) Uani 1 1 d . . . .
C1 C 0.1929(3) 0.6071(2) 0.8158(2) 0.0298(5) Uani 1 1 d . . . .
H1 H 0.1881 0.6751 0.7586 0.036 Uiso 1 1 calc R . . .
C4B C 0.5709(3) 0.7301(2) 0.3692(2) 0.0281(5) Uani 1 1 d . . . .
C3B C 0.5300(3) 0.8424(2) 0.3295(2) 0.0295(5) Uani 1 1 d . . . .
H3B H 0.5476 0.8840 0.2568 0.035 Uiso 1 1 calc R . . .
C2B C 0.4637(3) 0.8930(2) 0.3964(2) 0.0289(5) Uani 1 1 d . . . .
H2BA H 0.4375 0.9680 0.3682 0.035 Uiso 1 1 calc R . . .
C17 C 0.9474(3) 0.4239(2) 0.6978(2) 0.0306(5) Uani 1 1 d . . . .
H17 H 1.0442 0.4066 0.6899 0.037 Uiso 1 1 calc R . . .
C1B C 0.4358(3) 0.8324(2) 0.5061(2) 0.0285(5) Uani 1 1 d . . . .
C23 C 0.8975(3) 0.1945(3) 0.5176(2) 0.0355(6) Uani 1 1 d . . . .
H23A H 0.8356 0.1299 0.5769 0.043 Uiso 1 1 calc R . . .
H23B H 0.8742 0.2063 0.4542 0.043 Uiso 1 1 calc R . . .
C24 C 0.8671(3) 0.3005(2) 0.5373(2) 0.0321(6) Uani 1 1 d . . . .
H24A H 0.9205 0.3667 0.4746 0.038 Uiso 1 1 calc R . . .
H24B H 0.7639 0.3126 0.5506 0.038 Uiso 1 1 calc R . . .
C20 C 0.6607(3) 0.4789(3) 0.7223(2) 0.0379(6) Uani 1 1 d . . . .
H20 H 0.5639 0.4966 0.7308 0.045 Uiso 1 1 calc R . . .
C19 C 0.7162(3) 0.4020(3) 0.6804(2) 0.0389(6) Uani 1 1 d . . . .
H19 H 0.6553 0.3691 0.6607 0.047 Uiso 1 1 calc R . . .
C7B C 0.6412(3) 0.6801(2) 0.2941(2) 0.0317(6) Uani 1 1 d . . . .
C26 C 1.0736(3) 0.1391(2) 0.3469(2) 0.0335(6) Uani 1 1 d . . . .
H26A H 1.0677 0.2176 0.3005 0.050 Uiso 1 1 calc GR . . .
H26B H 0.9782 0.1003 0.3789 0.050 Uiso 1 1 calc GR . . .
H26C H 1.1372 0.1027 0.3068 0.050 Uiso 1 1 calc GR . . .
C21 C 1.0642(3) 0.2663(3) 0.6121(2) 0.0352(6) Uani 1 1 d . . . .
H21A H 1.0899 0.2559 0.6742 0.042 Uiso 1 1 calc R . . .
H21B H 1.1234 0.3316 0.5518 0.042 Uiso 1 1 calc R . . .
C6B C 0.4770(3) 0.7197(2) 0.5457(2) 0.0369(6) Uani 1 1 d . . . .
H6B H 0.4593 0.6777 0.6184 0.044 Uiso 1 1 calc R . . .
C22 C 1.0963(3) 0.1603(3) 0.5926(2) 0.0365(6) Uani 1 1 d . . . .
H22A H 1.2001 0.1504 0.5771 0.044 Uiso 1 1 calc R . . .
H22B H 1.0460 0.0936 0.6561 0.044 Uiso 1 1 calc R . . .
C9 C 0.2457(3) 0.9952(2) 1.0561(2) 0.0396(7) Uani 1 1 d . . . .
C7 C 0.3150(4) 0.8134(3) 1.0629(3) 0.0486(8) Uani 1 1 d . . . .
H7 H 0.3530 0.7437 1.0952 0.058 Uiso 1 1 calc R . . .
C5B C 0.5434(3) 0.6699(2) 0.4784(2) 0.0357(6) Uani 1 1 d . . . .
H5B H 0.5702 0.5950 0.5065 0.043 Uiso 1 1 calc R . . .
C10 C 0.2011(3) 1.0204(2) 0.9694(2) 0.0350(6) Uani 1 1 d . . . .
H10 H 0.1625 1.0899 0.9379 0.042 Uiso 1 1 calc R . . .
C13 C 0.5325(4) 0.6909(4) 0.8877(4) 0.0267(7) Uani 0.673(5) 1 d . P A 1
C8 C 0.3014(4) 0.8926(3) 1.1047(3) 0.0556(9) Uani 1 1 d . . . .
H8 H 0.3293 0.8764 1.1643 0.067 Uiso 1 1 calc R . . .
C12 C 0.5216(4) 0.8070(4) 0.8018(3) 0.0257(8) Uani 0.648(6) 1 d . P A 1
C14 C 0.5546(4) 0.5969(3) 0.8505(3) 0.0261(7) Uani 0.646(5) 1 d . P A 1
C13A C 0.5143(8) 0.6764(7) 0.9597(6) 0.0267(7) Uani 0.327(5) 1 d . P A 2
C14A C 0.5572(7) 0.6537(6) 0.7898(6) 0.0261(7) Uani 0.354(5) 1 d . P A 2
C12A C 0.5309(8) 0.7373(9) 0.8404(8) 0.0257(8) Uani 0.352(6) 1 d . P A 2

loop_
_atom_site_aniso_label
_atom_site_aniso_U_11
_atom_site_aniso_U_22
_atom_site_aniso_U_33
_atom_site_aniso_U_23
_atom_site_aniso_U_13
_atom_site_aniso_U_12
Cl1 0.0663(5) 0.0402(4) 0.0476(4) -0.0172(3) -0.0356(4) 0.0040(3)
Cl2 0.0724(6) 0.0638(5) 0.0651(5) -0.0524(5) -0.0008(4) -0.0175(4)
O3 0.0202(8) 0.0370(9) 0.0358(9) -0.0237(8) -0.0070(7) 0.0022(7)
O4 0.0358(10) 0.0505(12) 0.0509(12) -0.0346(10) -0.0177(9) 0.0200(9)
O1 0.0457(12) 0.0502(12) 0.0954(18) -0.0501(13) -0.0464(12) 0.0249(10)
O2 0.0272(9) 0.0576(13) 0.0503(12) -0.0411(10) 0.0096(8) -0.0109(8)
O2B 0.0385(10) 0.0373(10) 0.0462(11) -0.0289(9) -0.0155(9) 0.0103(8)
O1B 0.0673(15) 0.0380(11) 0.0371(11) -0.0225(9) -0.0011(10) 0.0036(10)
N2 0.0201(10) 0.0332(11) 0.0381(11) -0.0238(9) -0.0080(8) 0.0021(8)
N1 0.0263(11) 0.0379(12) 0.0428(12) -0.0268(10) -0.0136(9) 0.0038(9)
N4 0.0262(11) 0.0441(12) 0.0347(11) -0.0261(10) -0.0124(9) 0.0082(9)
N3 0.0234(10) 0.0410(12) 0.0317(11) -0.0240(9) -0.0124(8) 0.0088(9)
N1B 0.0313(11) 0.0408(12) 0.0365(12) -0.0246(10) -0.0096(9) 0.0033(9)
C11 0.0246(12) 0.0337(13) 0.0274(12) -0.0173(10) -0.0050(10) -0.0018(9)
C15 0.0220(11) 0.0347(13) 0.0263(12) -0.0182(10) -0.0053(9) 0.0014(9)
C2 0.0257(12) 0.0329(13) 0.0432(15) -0.0227(12) -0.0088(11) 0.0014(10)
C5 0.0228(12) 0.0373(13) 0.0432(14) -0.0278(12) -0.0121(11) 0.0062(10)
C3 0.0284(13) 0.0325(13) 0.0365(14) -0.0188(11) -0.0068(11) 0.0004(10)
C25 0.0290(13) 0.0279(12) 0.0334(13) -0.0172(10) -0.0087(10) 0.0039(10)
C4 0.0222(12) 0.0335(13) 0.0362(13) -0.0241(11) -0.0049(10) 0.0025(9)
C6 0.0224(11) 0.0343(13) 0.0302(12) -0.0203(10) -0.0062(10) -0.0002(9)
C16 0.0227(12) 0.0392(14) 0.0354(13) -0.0217(11) -0.0105(10) 0.0005(10)
C18 0.0233(12) 0.0364(13) 0.0275(12) -0.0188(10) -0.0081(9) 0.0038(10)
C1 0.0241(12) 0.0373(13) 0.0389(14) -0.0239(11) -0.0136(10) 0.0051(10)
C4B 0.0225(11) 0.0307(12) 0.0367(13) -0.0204(11) -0.0076(10) -0.0003(9)
C3B 0.0272(12) 0.0317(13) 0.0311(13) -0.0157(10) -0.0071(10) -0.0004(10)
C2B 0.0268(12) 0.0273(12) 0.0364(13) -0.0173(10) -0.0096(10) 0.0027(9)
C17 0.0194(11) 0.0419(14) 0.0387(14) -0.0244(12) -0.0103(10) 0.0053(10)
C1B 0.0223(11) 0.0361(13) 0.0354(13) -0.0223(11) -0.0099(10) 0.0029(10)
C23 0.0244(13) 0.0571(17) 0.0399(14) -0.0341(13) -0.0110(11) 0.0068(11)
C24 0.0258(12) 0.0486(15) 0.0330(13) -0.0264(12) -0.0126(10) 0.0102(11)
C20 0.0243(13) 0.0560(17) 0.0541(17) -0.0397(15) -0.0179(12) 0.0109(12)
C19 0.0279(13) 0.0563(17) 0.0567(18) -0.0419(15) -0.0209(13) 0.0104(12)
C7B 0.0250(12) 0.0346(13) 0.0412(15) -0.0232(12) -0.0065(11) -0.0017(10)
C26 0.0330(13) 0.0407(14) 0.0320(13) -0.0227(11) -0.0070(11) 0.0038(11)
C21 0.0294(13) 0.0485(16) 0.0460(15) -0.0323(13) -0.0206(12) 0.0131(11)
C6B 0.0442(16) 0.0378(14) 0.0290(13) -0.0155(11) -0.0115(12) 0.0089(12)
C22 0.0373(14) 0.0481(16) 0.0429(15) -0.0310(13) -0.0237(12) 0.0179(12)
C9 0.0454(16) 0.0420(15) 0.0370(14) -0.0290(13) 0.0010(12) -0.0122(12)
C7 0.074(2) 0.0398(16) 0.0511(18) -0.0238(14) -0.0395(17) 0.0078(15)
C5B 0.0387(15) 0.0299(13) 0.0390(14) -0.0159(11) -0.0123(12) 0.0074(11)
C10 0.0324(13) 0.0330(13) 0.0408(15) -0.0219(12) -0.0030(11) -0.0020(11)
C13 0.0205(16) 0.0338(19) 0.0280(19) -0.0177(19) -0.0036(16) 0.0014(13)
C8 0.088(3) 0.055(2) 0.0402(17) -0.0254(15) -0.0294(17) -0.0087(18)
C12 0.0201(15) 0.030(2) 0.031(2) -0.0169(18) -0.0084(14) 0.0031(16)
C14 0.0197(14) 0.034(2) 0.0312(19) -0.0205(15) -0.0080(15) 0.0064(14)
C13A 0.0205(16) 0.0338(19) 0.0280(19) -0.0177(19) -0.0036(16) 0.0014(13)
C14A 0.0197(14) 0.034(2) 0.0312(19) -0.0205(15) -0.0080(15) 0.0064(14)
C12A 0.0201(15) 0.030(2) 0.031(2) -0.0169(18) -0.0084(14) 0.0031(16)

loop_
_atom_type_symbol
_atom_type_description
_atom_type_scat_dispersion_real
_atom_type_scat_dispersion_imag
_atom_type_scat_source
C C 0.0181 0.0091 'International Tables Vol C Tables 4.2.6.8 and 6.1.1.4'
H H 0.0000 0.0000 'International Tables Vol C Tables 4.2.6.8 and 6.1.1.4'
Cl Cl 0.3639 0.7018 'International Tables Vol C Tables 4.2.6.8 and 6.1.1.4'
N N 0.0311 0.0180 'International Tables Vol C Tables 4.2.6.8 and 6.1.1.4'
O O 0.0492 0.0322 'International Tables Vol C Tables 4.2.6.8 and 6.1.1.4'

loop_
_geom_angle_atom_site_label_1
_geom_angle_atom_site_label_2
_geom_angle_atom_site_label_3
_geom_angle
C15 O3 C14 114.8(2)
C15 O3 C14A 116.8(3)
C5 O1 C13 102.5(3)
C13A O1 C5 123.1(4)
C5 O2 C12A 93.1(4)
C12 O2 C5 112.1(2)
C7B O2B H2B 109.5
C3 N2 C4 125.6(2)
C1 N2 C3 107.0(2)
C1 N2 C4 127.1(2)
C1 N1 C2 105.3(2)
C25 N4 C23 125.2(2)
C25 N4 C22 121.0(2)
C22 N4 C23 112.5(2)
C18 N3 C24 115.3(2)
C18 N3 C21 116.63(19)
C21 N3 C24 110.59(19)
H1BA N1B H1BB 109.4
C1B N1B H1BA 109.4
C1B N1B H1BB 109.2
C6 C11 Cl1 121.86(18)
C6 C11 C10 122.4(2)
C10 C11 Cl1 115.8(2)
O3 C15 C20 123.9(2)
C16 C15 O3 117.1(2)
C16 C15 C20 118.9(2)
N1 C2 H2 124.9
C3 C2 N1 110.3(2)
C3 C2 H2 124.9
O1 C5 O2 105.2(2)
O1 C5 C4 108.1(2)
O1 C5 C6 110.7(2)
O2 C5 C4 109.8(2)
O2 C5 C6 111.1(2)
C4 C5 C6 111.65(19)
N2 C3 H3 127.1
C2 C3 N2 105.8(2)
C2 C3 H3 127.1
O4 C25 N4 121.9(2)
O4 C25 C26 120.1(2)
N4 C25 C26 118.0(2)
N2 C4 C5 111.45(19)
N2 C4 H4A 109.3
N2 C4 H4B 109.3
C5 C4 H4A 109.3
C5 C4 H4B 109.3
H4A C4 H4B 108.0
C11 C6 C5 123.4(2)
C11 C6 C7 117.2(2)
C7 C6 C5 119.5(2)
C15 C16 H16 119.4
C15 C16 C17 121.2(2)
C17 C16 H16 119.4
C17 C18 N3 123.2(2)
C19 C18 N3 120.3(2)
C19 C18 C17 116.4(2)
N2 C1 H1 124.2
N1 C1 N2 111.7(2)
N1 C1 H1 124.2
C3B C4B C7B 118.9(2)
C5B C4B C3B 118.2(2)
C5B C4B C7B 122.9(2)
C4B C3B H3B 119.4
C2B C3B C4B 121.2(2)
C2B C3B H3B 119.4
C3B C2B H2BA 119.7
C3B C2B C1B 120.7(2)
C1B C2B H2BA 119.7
C16 C17 C18 121.3(2)
C16 C17 H17 119.3
C18 C17 H17 119.3
N1B C1B C2B 120.7(2)
N1B C1B C6B 121.1(2)
C2B C1B C6B 118.0(2)
N4 C23 H23A 109.4
N4 C23 H23B 109.4
N4 C23 C24 111.1(2)
H23A C23 H23B 108.0
C24 C23 H23A 109.4
C24 C23 H23B 109.4
N3 C24 C23 110.9(2)
N3 C24 H24A 109.5
N3 C24 H24B 109.5
C23 C24 H24A 109.5
C23 C24 H24B 109.5
H24A C24 H24B 108.0
C15 C20 H20 120.1
C19 C20 C15 119.8(2)
C19 C20 H20 120.1
C18 C19 H19 118.8
C20 C19 C18 122.4(2)
C20 C19 H19 118.8
O2B C7B C4B 114.0(2)
O1B C7B O2B 122.7(2)
O1B C7B C4B 123.4(2)
C25 C26 H26A 109.5
C25 C26 H26B 109.5
C25 C26 H26C 109.5
H26A C26 H26B 109.5
H26A C26 H26C 109.5
H26B C26 H26C 109.5
N3 C21 H21A 109.4
N3 C21 H21B 109.4
N3 C21 C22 111.1(2)
H21A C21 H21B 108.0
C22 C21 H21A 109.4
C22 C21 H21B 109.4
C1B C6B H6B 119.5
C5B C6B C1B 121.0(2)
C5B C6B H6B 119.5
N4 C22 C21 111.3(2)
N4 C22 H22A 109.4
N4 C22 H22B 109.4
C21 C22 H22A 109.4
C21 C22 H22B 109.4
H22A C22 H22B 108.0
C10 C9 Cl2 118.2(2)
C10 C9 C8 122.0(2)
C8 C9 Cl2 119.8(2)
C6 C7 H7 119.1
C6 C7 C8 121.8(3)
C8 C7 H7 119.1
C4B C5B H5B 119.5
C6B C5B C4B 121.0(2)
C6B C5B H5B 119.5
C11 C10 H10 121.0
C9 C10 C11 118.1(3)
C9 C10 H10 121.0
C12 C13 O1 106.2(3)
C12 C13 C14 113.0(4)
C14 C13 O1 106.8(3)
C9 C8 C7 118.6(3)
C9 C8 H8 120.7
C7 C8 H8 120.7
O2 C12 C13 96.6(3)
O3 C14 C13 105.1(3)
O1 C13A C12A 88.6(5)
O3 C14A C12A 107.1(5)
C13A C12A O2 111.1(5)
C14A C12A O2 103.9(5)
C14A C12A C13A 112.0(8)

loop_
_geom_bond_atom_site_label_1
_geom_bond_atom_site_label_2
_geom_bond_distance
Cl1 C11 1.736(2)
Cl2 C9 1.746(3)
O3 C15 1.385(3)
O3 C14 1.421(4)
O3 C14A 1.507(7)
O4 C25 1.233(3)
O1 C5 1.404(3)
O1 C13 1.576(5)
O1 C13A 1.248(7)
O2 C5 1.421(3)
O2 C12 1.371(4)
O2 C12A 1.695(9)
O2B H2B 0.8200
O2B C7B 1.333(3)
O1B C7B 1.211(3)
N2 C3 1.376(3)
N2 C4 1.460(3)
N2 C1 1.349(3)
N1 C2 1.374(4)
N1 C1 1.319(3)
N4 C25 1.343(3)
N4 C23 1.458(3)
N4 C22 1.456(3)
N3 C18 1.413(3)
N3 C24 1.467(3)
N3 C21 1.459(3)
N1B H1BA 0.8610
N1B H1BB 0.8607
N1B C1B 1.387(3)
C11 C6 1.385(4)
C11 C10 1.390(3)
C15 C16 1.374(3)
C15 C20 1.390(3)
C2 H2 0.9300
C2 C3 1.358(4)
C5 C4 1.527(3)
C5 C6 1.532(3)
C3 H3 0.9300
C25 C26 1.512(3)
C4 H4A 0.9700
C4 H4B 0.9700
C6 C7 1.386(4)
C16 H16 0.9300
C16 C17 1.385(4)
C18 C17 1.399(3)
C18 C19 1.398(3)
C1 H1 0.9300
C4B C3B 1.395(4)
C4B C7B 1.480(3)
C4B C5B 1.392(4)
C3B H3B 0.9300
C3B C2B 1.383(3)
C2B H2BA 0.9300
C2B C1B 1.398(4)
C17 H17 0.9300
C1B C6B 1.401(4)
C23 H23A 0.9700
C23 H23B 0.9700
C23 C24 1.516(4)
C24 H24A 0.9700
C24 H24B 0.9700
C20 H20 0.9300
C20 C19 1.383(4)
C19 H19 0.9300
C26 H26A 0.9600
C26 H26B 0.9600
C26 H26C 0.9600
C21 H21A 0.9700
C21 H21B 0.9700
C21 C22 1.516(4)
C6B H6B 0.9300
C6B C5B 1.381(4)
C22 H22A 0.9700
C22 H22B 0.9700
C9 C10 1.368(4)
C9 C8 1.373(5)
C7 H7 0.9300
C7 C8 1.389(4)
C5B H5B 0.9300
C10 H10 0.9300
C13 C12 1.514(6)
C13 C14 1.516(5)
C8 H8 0.9300
C13A C12A 1.539(12)
C14A C12A 1.528(10)

loop_
_geom_torsion_atom_site_label_1
_geom_torsion_atom_site_label_2
_geom_torsion_atom_site_label_3
_geom_torsion_atom_site_label_4
_geom_torsion
Cl1 C11 C6 C5 2.4(3)
Cl1 C11 C6 C7 -178.2(2)
Cl1 C11 C10 C9 179.2(2)
Cl2 C9 C10 C11 179.2(2)
Cl2 C9 C8 C7 -178.7(3)
O3 C15 C16 C17 -178.5(2)
O3 C15 C20 C19 178.7(3)
O3 C14A C12A O2 172.7(5)
O3 C14A C12A C13A -67.3(7)
O1 C5 C4 N2 -52.8(3)
O1 C5 C6 C11 168.9(2)
O1 C5 C6 C7 -10.5(4)
O1 C13 C12 O2 -29.9(3)
O1 C13 C14 O3 -164.5(3)
O1 C13A C12A O2 27.2(6)
O1 C13A C12A C14A -88.5(6)
O2 C5 C4 N2 61.5(3)
O2 C5 C6 C11 52.4(3)
O2 C5 C6 C7 -127.0(3)
N1 C2 C3 N2 0.5(3)
N4 C23 C24 N3 -55.2(3)
N3 C18 C17 C16 -176.6(2)
N3 C18 C19 C20 176.9(3)
N3 C21 C22 N4 55.1(3)
N1B C1B C6B C5B 177.2(2)
C11 C6 C7 C8 -1.2(5)
C15 O3 C14 C13 179.2(3)
C15 O3 C14A C12A 178.8(5)
C15 C16 C17 C18 -0.9(4)
C15 C20 C19 C18 0.5(5)
C2 N1 C1 N2 0.0(3)
C5 O1 C13 C12 9.4(3)
C5 O1 C13 C14 -111.5(3)
C5 O1 C13A C12A -46.4(6)
C5 O2 C12 C13 42.7(3)
C5 O2 C12A C13A -6.3(6)
C5 O2 C12A C14A 114.3(6)
C5 C6 C7 C8 178.2(3)
C3 N2 C4 C5 88.2(3)
C3 N2 C1 N1 0.3(3)
C25 N4 C23 C24 -139.0(3)
C25 N4 C22 C21 138.5(3)
C4 N2 C3 C2 -175.1(2)
C4 N2 C1 N1 174.8(2)
C4 C5 C6 C11 -70.6(3)
C4 C5 C6 C7 110.0(3)
C6 C11 C10 C9 -0.7(4)
C6 C5 C4 N2 -174.8(2)
C6 C7 C8 C9 -0.2(5)
C16 C15 C20 C19 -1.1(4)
C18 N3 C24 C23 -167.9(2)
C18 N3 C21 C22 168.6(2)
C1 N2 C3 C2 -0.5(3)
C1 N2 C4 C5 -85.3(3)
C1 N1 C2 C3 -0.3(3)
C4B C3B C2B C1B -0.1(4)
C3B C4B C7B O2B -178.2(2)
C3B C4B C7B O1B 0.7(4)
C3B C4B C5B C6B 0.2(4)
C3B C2B C1B N1B -177.0(2)
C3B C2B C1B C6B 0.0(4)
C2B C1B C6B C5B 0.1(4)
C17 C18 C19 C20 0.0(4)
C1B C6B C5B C4B -0.3(4)
C23 N4 C25 O4 -169.9(3)
C23 N4 C25 C26 10.3(4)
C23 N4 C22 C21 -53.8(3)
C24 N3 C18 C17 -138.2(3)
C24 N3 C18 C19 45.1(3)
C24 N3 C21 C22 -57.0(3)
C20 C15 C16 C17 1.4(4)
C19 C18 C17 C16 0.2(4)
C7B C4B C3B C2B 179.9(2)
C7B C4B C5B C6B -179.7(2)
C21 N3 C18 C17 -6.0(4)
C21 N3 C18 C19 177.4(3)
C21 N3 C24 C23 57.1(3)
C22 N4 C25 O4 -3.8(4)
C22 N4 C25 C26 176.5(2)
C22 N4 C23 C24 53.9(3)
C5B C4B C3B C2B -0.1(4)
C5B C4B C7B O2B 1.8(3)
C5B C4B C7B O1B -179.3(3)
C10 C11 C6 C5 -177.7(2)
C10 C11 C6 C7 1.7(4)
C10 C9 C8 C7 1.2(5)
C13 O1 C5 O2 14.9(2)
C13 O1 C5 C4 132.3(2)
C13 O1 C5 C6 -105.1(2)
C8 C9 C10 C11 -0.8(4)
C12 O2 C5 O1 -39.7(3)
C12 O2 C5 C4 -155.9(2)
C12 O2 C5 C6 80.1(3)
C12 C13 C14 O3 79.0(4)
C14 O3 C15 C16 -150.3(3)
C14 O3 C15 C20 29.9(4)
C14 C13 C12 O2 86.9(3)
C13A O1 C5 O2 48.7(5)
C13A O1 C5 C4 166.1(5)
C13A O1 C5 C6 -71.3(5)
C14A O3 C15 C16 171.3(4)
C14A O3 C15 C20 -8.5(5)
C12A O2 C5 O1 -15.9(3)
C12A O2 C5 C4 -132.0(3)
C12A O2 C5 C6 103.9(3)
